data_1560194
loop_
_publ_author_name
'Owen P. Missen'
'Anthony R. Kampf'
'Stuart J. Mills'
'Robert M. Housley'
'John Spratt'
'Mark D. Welch'
'Mark F. Coolbaugh'
'Joe Marty'
'Marek Chorazewicz'
'Cristiano Ferraris'

_publ_section_title
;
 The crystal structures of the mixed-valence tellurium oxysalts
 tlapallite, (Ca,Pb)3CaCu6[Te4+3Te6+O12]2(Te4+O3)2(SO4)2 . 3H2O, and
 carlfriesite, CaTe4+2Te6+O8
;
_journal_name_full 'Mineralogical Magazine'
_journal_page_first 439
_journal_page_last 549
_journal_paper_doi 10.1180/mgm.2019.9
_journal_volume 83
_journal_year 2019
_chemical_formula_moiety 'O16 Te6, 2(Ca)'
_chemical_formula_sum 'Ca O8 Te3'
_chemical_formula_weight 550.88
_chemical_name_common carlfriesite
_space_group_crystal_system monoclinic
_space_group_IT_number 15
_space_group_name_Hall '-I 2ya'
_space_group_name_H-M_alt 'I 1 2/a 1'
_atom_sites_solution_hydrogens .
_cell_angle_alpha 90
_cell_angle_beta 111.913(7)
_cell_angle_gamma 90
_cell_formula_units_Z 4
_cell_length_a 9.9866(7)
_cell_length_b 5.67205(19)
_cell_length_c 12.2351(14)
_cell_measurement_reflns_used 500
_cell_measurement_temperature 293(2)
_cell_measurement_theta_max 30.024
_cell_measurement_theta_min 3.590
_cell_volume 642.98(9)
_computing_structure_refinement 'SHELXL-2018/3 (Sheldrick, 2018)'
_computing_structure_solution 'SHELXT 2014/5 (Sheldrick, 2014)'
_diffrn_ambient_temperature 293(2)
_diffrn_measured_fraction_theta_full 0.998
_diffrn_measured_fraction_theta_max 0.998
_diffrn_measurement_device_type 'three-circle diffractometer, Rigaku R-Axis Rapid II'
_diffrn_radiation_type MoK\a
_diffrn_radiation_wavelength 0.71075
_diffrn_reflns_av_R_equivalents 0.0384
_diffrn_reflns_av_unetI/netI 0.0299
_diffrn_reflns_Laue_measured_fraction_full 0.998
_diffrn_reflns_Laue_measured_fraction_max 0.998
_diffrn_reflns_limit_h_max 14
_diffrn_reflns_limit_h_min -11
_diffrn_reflns_limit_k_max 7
_diffrn_reflns_limit_k_min -7
_diffrn_reflns_limit_l_max 17
_diffrn_reflns_limit_l_min -17
_diffrn_reflns_number 4142
_diffrn_reflns_point_group_measured_fraction_full 0.998
_diffrn_reflns_point_group_measured_fraction_max 0.998
_diffrn_reflns_theta_full 25.242
_diffrn_reflns_theta_max 30.024
_diffrn_reflns_theta_min 3.590
_diffrn_source 'fine-focus sealed tube'
_exptl_absorpt_coefficient_mu 14.327
_exptl_absorpt_correction_type multi-scan
_exptl_absorpt_process_details 'ABSCOR (Higashi, 2001)'
_exptl_crystal_colour 'translucent white'
_exptl_crystal_density_diffrn 5.691
_exptl_crystal_description blade
_exptl_crystal_F_000 960
_exptl_crystal_size_max 0.140
_exptl_crystal_size_mid 0.070
_exptl_crystal_size_min 0.010
_exptl_transmission_factor_max 0.870
_exptl_transmission_factor_min 0.239
_refine_diff_density_max 2.500
_refine_diff_density_min -1.074
_refine_diff_density_rms 0.470
_refine_ls_extinction_coef .
_refine_ls_extinction_method none
_refine_ls_goodness_of_fit_ref 1.298
_refine_ls_hydrogen_treatment undef
_refine_ls_matrix_type full
_refine_ls_number_parameters 57
_refine_ls_number_reflns 928
_refine_ls_number_restraints 0
_refine_ls_restrained_S_all 1.298
_refine_ls_R_factor_all 0.0247
_refine_ls_R_factor_gt 0.0230
_refine_ls_shift/su_max 0.001
_refine_ls_shift/su_mean 0.000
_refine_ls_structure_factor_coef Fsqd
_refine_ls_weighting_details 'w=1/[\s^2^(Fo^2^)+(0.0211P)^2^+1.2698P] where P=(Fo^2^+2Fc^2^)/3'
_refine_ls_weighting_scheme calc
_refine_ls_wR_factor_gt 0.0528
_refine_ls_wR_factor_ref 0.0538
_reflns_Friedel_coverage 0.000
_reflns_Friedel_fraction_full .
_reflns_Friedel_fraction_max .
_reflns_number_gt 874
_reflns_number_total 928
_reflns_threshold_expression 'I > 2\s(I)'
_cod_data_source_file CIF_carlfriesite_Missen_et_al.cif
_cod_data_source_block cf
_cod_original_sg_symbol_H-M 'I 2/a'
_cod_database_code 1560194
_shelx_space_group_comment
;
The symmetry employed for this shelxl refinement is uniquely defined
by the following loop, which should always be used as a source of
symmetry information in preference to the above space-group names.
They are only intended as comments.
;
_shelx_estimated_absorpt_t_min 0.239
_shelx_estimated_absorpt_t_max 0.870

loop_
_space_group_symop_operation_xyz
'x, y, z'
'-x+1/2, y, -z'
'x+1/2, y+1/2, z+1/2'
'-x+1, y+1/2, -z+1/2'
'-x, -y, -z'
'x-1/2, -y, z'
'-x+1/2, -y+1/2, -z+1/2'
'x, -y+1/2, z+1/2'

loop_
_atom_site_label
_atom_site_type_symbol
_atom_site_fract_x
_atom_site_fract_y
_atom_site_fract_z
_atom_site_U_iso_or_equiv
_atom_site_adp_type
_atom_site_occupancy
_atom_site_site_symmetry_order
_atom_site_calc_flag
_atom_site_refinement_flags_posn
_atom_site_refinement_flags_adp
_atom_site_refinement_flags_occupancy
_atom_site_disorder_assembly
_atom_site_disorder_group
Te1 Te 0.500000 0.500000 0.500000 0.00585(11) Uani 1 2 d S . P . .
Te2 Te 0.85767(3) 0.58770(4) 0.71576(2) 0.00833(10) Uani 1 1 d . . . . .
Ca Ca 0.250000 -0.4399(2) 0.000000 0.0087(2) Uani 1 2 d S T P . .
O1 O 0.5188(3) 0.2584(5) 0.4019(2) 0.0100(5) Uani 1 1 d . . . . .
O2 O 0.6967(3) 0.4085(5) 0.6041(2) 0.0092(5) Uani 1 1 d . . . . .
O3 O 0.5807(3) 0.7181(5) 0.4195(2) 0.0098(5) Uani 1 1 d . . . . .
O4 O 0.7741(3) 0.8965(5) 0.6850(2) 0.0093(5) Uani 1 1 d . . . . .

loop_
_atom_site_aniso_label
_atom_site_aniso_U_11
_atom_site_aniso_U_22
_atom_site_aniso_U_33
_atom_site_aniso_U_23
_atom_site_aniso_U_13
_atom_site_aniso_U_12
Te1 0.00538(18) 0.0060(2) 0.00688(16) -0.00051(12) 0.00316(13) -0.00029(11)
Te2 0.00721(15) 0.00797(16) 0.00966(14) -0.00033(9) 0.00298(10) 0.00069(8)
Ca 0.0099(5) 0.0078(5) 0.0083(5) 0.000 0.0034(4) 0.000
O1 0.0100(14) 0.0100(13) 0.0101(12) -0.0022(10) 0.0040(10) 0.0001(10)
O2 0.0069(13) 0.0100(13) 0.0092(13) -0.0036(10) 0.0012(11) 0.0006(10)
O3 0.0117(14) 0.0085(13) 0.0120(12) 0.0007(10) 0.0079(11) -0.0013(10)
O4 0.0122(14) 0.0070(13) 0.0112(12) 0.0018(10) 0.0074(11) 0.0039(10)

loop_
_atom_type_symbol
_atom_type_description
_atom_type_scat_dispersion_real
_atom_type_scat_dispersion_imag
_atom_type_scat_source
Ca Ca 0.2262 0.3064 'International Tables Vol C Tables 4.2.6.8 and 6.1.1.4'
O O 0.0106 0.0060 'International Tables Vol C Tables 4.2.6.8 and 6.1.1.4'
Te Te -0.5308 1.6751 'International Tables Vol C Tables 4.2.6.8 and 6.1.1.4'

loop_
_geom_angle_atom_site_label_1
_geom_angle_atom_site_label_2
_geom_angle_atom_site_label_3
_geom_angle
_geom_angle_site_symmetry_1
_geom_angle_site_symmetry_3
O1 Te1 O1 180.00(12) 5_666 .
O1 Te1 O3 91.08(13) 5_666 .
O1 Te1 O3 88.92(13) . .
O1 Te1 O3 88.92(13) 5_666 5_666
O1 Te1 O3 91.08(13) . 5_666
O3 Te1 O3 180.0 . 5_666
O1 Te1 O2 84.70(12) 5_666 5_666
O1 Te1 O2 95.30(12) . 5_666
O3 Te1 O2 90.38(12) . 5_666
O3 Te1 O2 89.62(12) 5_666 5_666
O1 Te1 O2 95.30(12) 5_666 .
O1 Te1 O2 84.70(12) . .
O3 Te1 O2 89.62(12) . .
O3 Te1 O2 90.38(12) 5_666 .
O2 Te1 O2 180.0 5_666 .
O1 Te1 Te2 56.68(9) 5_666 6_565
O1 Te1 Te2 123.32(9) . 6_565
O3 Te1 Te2 147.76(8) . 6_565
O3 Te1 Te2 32.24(8) 5_666 6_565
O2 Te1 Te2 86.38(9) 5_666 6_565
O2 Te1 Te2 93.62(9) . 6_565
O1 Te1 Te2 123.32(9) 5_666 2_656
O1 Te1 Te2 56.68(9) . 2_656
O3 Te1 Te2 32.24(8) . 2_656
O3 Te1 Te2 147.76(8) 5_666 2_656
O2 Te1 Te2 93.62(9) 5_666 2_656
O2 Te1 Te2 86.38(9) . 2_656
Te2 Te1 Te2 180.0 6_565 2_656
O1 Te1 Ca 40.91(9) 5_666 7
O1 Te1 Ca 139.09(9) . 7
O3 Te1 Ca 88.67(9) . 7
O3 Te1 Ca 91.33(9) 5_666 7
O2 Te1 Ca 43.89(8) 5_666 7
O2 Te1 Ca 136.11(8) . 7
Te2 Te1 Ca 67.090(10) 6_565 7
Te2 Te1 Ca 112.910(10) 2_656 7
O1 Te1 Ca 139.09(9) 5_666 3
O1 Te1 Ca 40.91(9) . 3
O3 Te1 Ca 91.33(9) . 3
O3 Te1 Ca 88.67(9) 5_666 3
O2 Te1 Ca 136.11(8) 5_666 3
O2 Te1 Ca 43.89(8) . 3
Te2 Te1 Ca 112.910(10) 6_565 3
Te2 Te1 Ca 67.090(10) 2_656 3
Ca Te1 Ca 180.0 7 3
O1 Te1 Te2 105.15(9) 5_666 5_666
O1 Te1 Te2 74.85(9) . 5_666
O3 Te1 Te2 101.71(9) . 5_666
O3 Te1 Te2 78.29(9) 5_666 5_666
O2 Te1 Te2 23.74(8) 5_666 5_666
O2 Te1 Te2 156.26(8) . 5_666
Te2 Te1 Te2 87.821(10) 6_565 5_666
Te2 Te1 Te2 92.179(10) 2_656 5_666
Ca Te1 Te2 65.737(10) 7 5_666
Ca Te1 Te2 114.263(10) 3 5_666
O1 Te1 Te2 74.85(9) 5_666 .
O1 Te1 Te2 105.15(9) . .
O3 Te1 Te2 78.29(9) . .
O3 Te1 Te2 101.71(9) 5_666 .
O2 Te1 Te2 156.26(8) 5_666 .
O2 Te1 Te2 23.74(8) . .
Te2 Te1 Te2 92.179(10) 6_565 .
Te2 Te1 Te2 87.821(10) 2_656 .
Ca Te1 Te2 114.263(10) 7 .
Ca Te1 Te2 65.737(10) 3 .
Te2 Te1 Te2 180.0 5_666 .
O4 Te2 O2 98.82(12) . .
O4 Te2 O4 75.75(13) . 7_666
O2 Te2 O4 84.10(12) . 7_666
O4 Te2 O3 75.99(12) . 2_656
O2 Te2 O3 92.22(12) . 2_656
O4 Te2 O3 150.55(11) 7_666 2_656
O4 Te2 O1 84.72(11) . 3
O2 Te2 O1 159.68(12) . 3
O4 Te2 O1 77.36(11) 7_666 3
O3 Te2 O1 108.02(11) 2_656 3
O4 Te2 O1 136.55(10) . 2_656
O2 Te2 O1 73.16(10) . 2_656
O4 Te2 O1 142.12(9) 7_666 2_656
O3 Te2 O1 62.11(10) 2_656 2_656
O1 Te2 O1 117.60(6) 3 2_656
O4 Te2 Te2 39.91(9) . 7_666
O2 Te2 Te2 91.41(9) . 7_666
O4 Te2 Te2 35.83(7) 7_666 7_666
O3 Te2 Te2 115.48(8) 2_656 7_666
O1 Te2 Te2 78.44(7) 3 7_666
O1 Te2 Te2 163.95(6) 2_656 7_666
O4 Te2 O3 146.16(10) . 3_545
O2 Te2 O3 109.61(10) . 3_545
O4 Te2 O3 89.00(9) 7_666 3_545
O3 Te2 O3 119.51(6) 2_656 3_545
O1 Te2 O3 62.30(8) 3 3_545
O1 Te2 O3 71.42(7) 2_656 3_545
Te2 Te2 O3 119.35(5) 7_666 3_545
O4 Ca O4 133.97(14) 4_535 3_434
O4 Ca O1 112.94(10) 4_535 4_545
O4 Ca O1 88.30(10) 3_434 4_545
O4 Ca O1 88.30(10) 4_535 3_444
O4 Ca O1 112.94(10) 3_434 3_444
O1 Ca O1 125.17(14) 4_545 3_444
O4 Ca O2 145.61(10) 4_535 3_444
O4 Ca O2 77.85(9) 3_434 3_444
O1 Ca O2 74.27(10) 4_545 3_444
O1 Ca O2 63.07(9) 3_444 3_444
O4 Ca O2 77.85(9) 4_535 4_545
O4 Ca O2 145.61(10) 3_434 4_545
O1 Ca O2 63.07(9) 4_545 4_545
O1 Ca O2 74.27(10) 3_444 4_545
O2 Ca O2 76.32(14) 3_444 4_545
O4 Ca O3 60.79(10) 4_535 3_434
O4 Ca O3 83.46(10) 3_434 3_434
O1 Ca O3 156.90(10) 4_545 3_434
O1 Ca O3 77.83(9) 3_444 3_434
O2 Ca O3 124.41(9) 3_444 3_434
O2 Ca O3 130.20(9) 4_545 3_434
O4 Ca O3 83.46(10) 4_535 4_535
O4 Ca O3 60.79(10) 3_434 4_535
O1 Ca O3 77.83(9) 4_545 4_535
O1 Ca O3 156.90(10) 3_444 4_535
O2 Ca O3 130.20(9) 3_444 4_535
O2 Ca O3 124.41(9) 4_545 4_535
O3 Ca O3 79.32(14) 3_434 4_535
O4 Ca Te1 95.54(7) 4_535 4_545
O4 Ca Te1 117.14(7) 3_434 4_545
O1 Ca Te1 30.21(7) 4_545 4_545
O1 Ca Te1 102.31(8) 3_444 4_545
O2 Ca Te1 74.20(7) 3_444 4_545
O2 Ca Te1 32.93(6) 4_545 4_545
O3 Ca Te1 156.31(6) 3_434 4_545
O3 Ca Te1 99.94(7) 4_535 4_545
O4 Ca Te1 117.14(7) 4_535 3_444
O4 Ca Te1 95.54(7) 3_434 3_444
O1 Ca Te1 102.31(8) 4_545 3_444
O1 Ca Te1 30.21(7) 3_444 3_444
O2 Ca Te1 32.93(6) 3_444 3_444
O2 Ca Te1 74.20(7) 4_545 3_444
O3 Ca Te1 99.94(7) 3_434 3_444
O3 Ca Te1 156.31(6) 4_535 3_444
Te1 Ca Te1 90.04(3) 4_545 3_444
O4 Ca Te2 28.50(7) 4_535 4_535
O4 Ca Te2 107.57(8) 3_434 4_535
O1 Ca Te2 131.77(7) 4_545 4_535
O1 Ca Te2 90.76(7) 3_444 4_535
O2 Ca Te2 152.54(6) 3_444 4_535
O2 Ca Te2 105.84(6) 4_545 4_535
O3 Ca Te2 34.35(7) 3_434 4_535
O3 Ca Te2 71.90(7) 4_535 4_535
Te1 Ca Te2 122.626(6) 4_545 4_535
Te1 Ca Te2 120.270(7) 3_444 4_535
O4 Ca Te2 107.57(8) 4_535 3_434
O4 Ca Te2 28.50(7) 3_434 3_434
O1 Ca Te2 90.76(7) 4_545 3_434
O1 Ca Te2 131.77(7) 3_444 3_434
O2 Ca Te2 105.84(6) 3_444 3_434
O2 Ca Te2 152.54(6) 4_545 3_434
O3 Ca Te2 71.90(7) 3_434 3_434
O3 Ca Te2 34.35(7) 4_535 3_434
Te1 Ca Te2 120.270(7) 4_545 3_434
Te1 Ca Te2 122.626(6) 3_444 3_434
Te2 Ca Te2 84.89(3) 4_535 3_434
Te1 O1 Ca 108.88(12) . 3
Te1 O1 Te2 134.16(15) . 3_444
Ca O1 Te2 116.63(12) 3 3_444
Te1 O1 Te2 90.57(11) . 2_656
Ca O1 Te2 92.38(10) 3 2_656
Te2 O1 Te2 92.69(9) 3_444 2_656
Te1 O1 Te2 74.90(9) . 5_666
Ca O1 Te2 164.51(12) 3 5_666
Te2 O1 Te2 59.79(6) 3_444 5_666
Te2 O1 Te2 102.70(8) 2_656 5_666
Te1 O1 Te2 161.25(12) . 2_646
Ca O1 Te2 55.54(6) 3 2_646
Te2 O1 Te2 61.36(6) 3_444 2_646
Te2 O1 Te2 99.87(8) 2_656 2_646
Te2 O1 Te2 117.22(7) 5_666 2_646
Te1 O1 Te2 50.94(7) . .
Ca O1 Te2 59.78(6) 3 .
Te2 O1 Te2 171.74(11) 3_444 .
Te2 O1 Te2 80.30(6) 2_656 .
Te2 O1 Te2 125.84(7) 5_666 .
Te2 O1 Te2 115.29(6) 2_646 .
Te2 O2 Te1 132.40(15) . .
Te2 O2 Ca 119.15(13) . 3
Te1 O2 Ca 103.18(11) . 3
Te2 O2 Te2 103.96(10) . 7_656
Te1 O2 Te2 104.49(11) . 7_656
Ca O2 Te2 79.14(7) 3 7_656
Te2 O2 Te2 57.27(7) . 7_666
Te1 O2 Te2 81.49(9) . 7_666
Ca O2 Te2 175.03(10) 3 7_666
Te2 O2 Te2 98.15(7) 7_656 7_666
Te2 O2 Te2 109.68(11) . 2_656
Te1 O2 Te2 63.16(7) . 2_656
Ca O2 Te2 70.80(6) 3 2_656
Te2 O2 Te2 142.71(7) 7_656 2_656
Te2 O2 Te2 113.24(7) 7_666 2_656
Te2 O2 Te2 109.25(10) . 6_565
Te1 O2 Te2 57.69(7) . 6_565
Ca O2 Te2 122.06(9) 3 6_565
Te2 O2 Te2 59.15(4) 7_656 6_565
Te2 O2 Te2 58.92(4) 7_666 6_565
Te2 O2 Te2 120.86(7) 2_656 6_565
Te2 O2 Te2 57.98(7) . 4_646
Te1 O2 Te2 168.09(11) . 4_646
Ca O2 Te2 64.96(6) 3 4_646
Te2 O2 Te2 75.16(5) 7_656 4_646
Te2 O2 Te2 110.41(6) 7_666 4_646
Te2 O2 Te2 109.70(7) 2_656 4_646
Te2 O2 Te2 128.46(7) 6_565 4_646
Te1 O3 Te2 118.40(14) . 2_656
Te1 O3 Ca 129.78(13) . 3_565
Te2 O3 Ca 103.13(11) 2_656 3_565
Te1 O3 Te2 119.16(12) . 3_454
Te2 O3 Te2 86.76(9) 2_656 3_454
Ca O3 Te2 88.40(8) 3_565 3_454
Te1 O3 Te2 71.13(8) . .
Te2 O3 Te2 111.52(11) 2_656 .
Ca O3 Te2 68.03(6) 3_565 .
Te2 O3 Te2 152.51(9) 3_454 .
Te1 O3 Te2 64.67(7) . 7_666
Te2 O3 Te2 155.83(12) 2_656 7_666
Ca O3 Te2 65.95(6) 3_565 7_666
Te2 O3 Te2 113.33(7) 3_454 7_666
Te2 O3 Te2 44.93(3) . 7_666
Te1 O3 Te2 52.89(7) . 5_666
Te2 O3 Te2 96.16(9) 2_656 5_666
Ca O3 Te2 151.12(10) 3_565 5_666
Te2 O3 Te2 71.28(5) 3_454 5_666
Te2 O3 Te2 124.03(7) . 5_666
Te2 O3 Te2 102.82(6) 7_666 5_666
Te1 O3 Te2 63.58(7) . 3_444
Te2 O3 Te2 60.61(7) 2_656 3_444
Ca O3 Te2 163.68(10) 3_565 3_444
Te2 O3 Te2 91.77(6) 3_454 3_444
Te2 O3 Te2 114.87(7) . 3_444
Te2 O3 Te2 128.25(7) 7_666 3_444
Te2 O3 Te2 41.92(3) 5_666 3_444
Te1 O3 Te2 153.90(12) . 8_564
Te2 O3 Te2 39.54(6) 2_656 8_564
Ca O3 Te2 64.28(6) 3_565 8_564
Te2 O3 Te2 79.13(5) 3_454 8_564
Te2 O3 Te2 101.60(7) . 8_564
Te2 O3 Te2 128.10(7) 7_666 8_564
Te2 O3 Te2 128.10(6) 5_666 8_564
Te2 O3 Te2 99.72(6) 3_444 8_564
Te2 O4 Te2 104.25(13) . 7_666
Te2 O4 Ca 115.26(13) . 3_565
Te2 O4 Ca 132.24(14) 7_666 3_565
Te2 O4 Te2 83.90(10) . 4_656
Te2 O4 Te2 125.21(11) 7_666 4_656
Ca O4 Te2 86.05(9) 3_565 4_656
Te2 O4 Te2 144.88(13) . 1_565
Te2 O4 Te2 93.29(9) 7_666 1_565
Ca O4 Te2 69.49(7) 3_565 1_565
Te2 O4 Te2 61.28(5) 4_656 1_565

loop_
_geom_bond_atom_site_label_1
_geom_bond_atom_site_label_2
_geom_bond_distance
_geom_bond_site_symmetry_2
Te1 O1 1.877(3) 5_666
Te1 O1 1.877(3) .
Te1 O3 1.934(3) .
Te1 O3 1.934(3) 5_666
Te1 O2 1.971(3) 5_666
Te1 O2 1.971(3) .
Te1 Te2 3.4695(4) 6_565
Te1 Te2 3.4695(4) 2_656
Te1 Ca 3.5297(8) 7
Te1 Ca 3.5297(8) 3
Te1 Te2 3.5967(4) 5_666
Te1 Te2 3.5967(4) .
Te2 O4 1.916(3) .
Te2 O2 1.961(3) .
Te2 O4 2.100(3) 7_666
Te2 O3 2.104(3) 2_656
Te2 O1 2.445(3) 3
Te2 O1 2.899(3) 2_656
Te2 Te2 3.1720(5) 7_666
Te2 O3 3.380(3) 3_545
Ca O4 2.374(3) 4_535
Ca O4 2.374(3) 3_434
Ca O1 2.443(3) 4_545
Ca O1 2.443(3) 3_444
Ca O2 2.513(3) 3_444
Ca O2 2.513(3) 4_545
Ca O3 2.520(3) 3_434
Ca O3 2.520(3) 4_535
